data_7017585
loop_
_publ_author_name
'Anjaneyulu, O.'
'Maddileti, D.'
'Kumara Swamy, K. C.'

_publ_section_title
;
 Structural motifs in phenylbismuth heterocyclic carboxylates--secondary
 interactions leading to oligomers.
;
_journal_issue 3
_journal_name_full 'Dalton transactions (Cambridge, England : 2003)'
_journal_page_first 1004
_journal_page_last 1012
_journal_paper_doi 10.1039/c1dt11207d
_journal_volume 41
_journal_year 2012
_chemical_formula_sum 'C24 H18 Bi N3 O9'
_chemical_formula_weight 701.39
_chemical_name_systematic
;
?
;
_space_group_IT_number 2
_symmetry_cell_setting triclinic
_symmetry_space_group_name_Hall '-P 1'
_symmetry_space_group_name_H-M 'P -1'
_atom_sites_solution_hydrogens geom
_atom_sites_solution_primary direct
_atom_sites_solution_secondary difmap
_audit_creation_method SHELXL-97
_cell_angle_alpha 77.802(2)
_cell_angle_beta 78.026(3)
_cell_angle_gamma 72.353(2)
_cell_formula_units_Z 2
_cell_length_a 9.6708(10)
_cell_length_b 11.4133(12)
_cell_length_c 11.5410(12)
_cell_measurement_temperature 293(2)
_cell_volume 1172.3(2)
_computing_cell_refinement 'Bruker SMART'
_computing_data_collection 'Bruker SMART'
_computing_data_reduction 'Bruker SAINT'
_computing_molecular_graphics 'Bruker SHELXTL'
_computing_publication_material 'Bruker SHELXTL'
_computing_structure_refinement 'SHELXL-97 (Sheldrick, 1997)'
_computing_structure_solution 'SHELXS-97 (Sheldrick, 1990)'
_diffrn_ambient_temperature 293(2)
_diffrn_measured_fraction_theta_full 0.992
_diffrn_measured_fraction_theta_max 0.992
_diffrn_measurement_device_type 'CCD area detector'
_diffrn_measurement_method 'phi and omega scans'
_diffrn_radiation_monochromator graphite
_diffrn_radiation_source 'fine-focus sealed tube'
_diffrn_radiation_type MoK\a
_diffrn_radiation_wavelength 0.71073
_diffrn_reflns_av_R_equivalents 0.0214
_diffrn_reflns_av_sigmaI/netI 0.0272
_diffrn_reflns_limit_h_max 12
_diffrn_reflns_limit_h_min -12
_diffrn_reflns_limit_k_max 14
_diffrn_reflns_limit_k_min -14
_diffrn_reflns_limit_l_max 14
_diffrn_reflns_limit_l_min -14
_diffrn_reflns_number 12596
_diffrn_reflns_theta_full 26.41
_diffrn_reflns_theta_max 26.41
_diffrn_reflns_theta_min 1.83
_diffrn_standards_decay_% none
_exptl_absorpt_coefficient_mu 7.581
_exptl_absorpt_correction_T_max 0.5177
_exptl_absorpt_correction_T_min 0.3124
_exptl_absorpt_correction_type empirical
_exptl_absorpt_process_details 'SADABS, Sheldrick 1996'
_exptl_crystal_colour colorless
_exptl_crystal_density_diffrn 1.987
_exptl_crystal_density_method 'not measured'
_exptl_crystal_description needles
_exptl_crystal_F_000 676
_exptl_crystal_size_max 0.20
_exptl_crystal_size_mid 0.10
_exptl_crystal_size_min 0.10
_refine_diff_density_max 0.825
_refine_diff_density_min -0.436
_refine_diff_density_rms 0.092
_refine_ls_extinction_method none
_refine_ls_goodness_of_fit_ref 1.021
_refine_ls_hydrogen_treatment constr
_refine_ls_matrix_type full
_refine_ls_number_parameters 337
_refine_ls_number_reflns 4774
_refine_ls_number_restraints 0
_refine_ls_restrained_S_all 1.021
_refine_ls_R_factor_all 0.0252
_refine_ls_R_factor_gt 0.0217
_refine_ls_shift/su_max 0.001
_refine_ls_shift/su_mean 0.000
_refine_ls_structure_factor_coef Fsqd
_refine_ls_weighting_details 'calc w=1/[\s^2^(Fo^2^)+(0.0274P)^2^+0.0000P] where P=(Fo^2^+2Fc^2^)/3'
_refine_ls_weighting_scheme calc
_refine_ls_wR_factor_gt 0.0489
_refine_ls_wR_factor_ref 0.0500
_reflns_number_gt 4366
_reflns_number_total 4774
_reflns_threshold_expression >2sigma(I)
_cod_data_source_file c1dt11207d.txt
_cod_data_source_block compound5
_cod_original_sg_symbol_H-M P-1
_cod_database_code 7017585

loop_
_symmetry_equiv_pos_as_xyz
'x, y, z'
'-x, -y, -z'

loop_
_atom_site_label
_atom_site_type_symbol
_atom_site_fract_x
_atom_site_fract_y
_atom_site_fract_z
_atom_site_U_iso_or_equiv
_atom_site_adp_type
_atom_site_occupancy
_atom_site_symmetry_multiplicity
_atom_site_calc_flag
_atom_site_refinement_flags
Bi Bi 0.499710(12) 0.137094(11) 0.087302(10) 0.04319(5) Uani 1 1 d .
O1 O 0.5142(3) 0.3085(2) -0.0599(2) 0.0532(6) Uani 1 1 d .
O2 O 0.4504(3) 0.4304(3) -0.2278(2) 0.0728(8) Uani 1 1 d .
O3 O 0.2394(4) 0.4180(3) -0.3160(3) 0.0843(9) Uani 1 1 d .
H3O H 0.3105 0.4411 -0.3123 0.126 Uiso 1 1 calc R
O4 O 0.5921(3) 0.0147(2) 0.2697(2) 0.0575(6) Uani 1 1 d .
O5 O 0.7514(4) -0.0329(3) 0.3978(3) 0.0782(8) Uani 1 1 d .
O6 O 0.9387(3) 0.0935(3) 0.3693(3) 0.0835(9) Uani 1 1 d .
H6O H 0.9039 0.0343 0.3960 0.125 Uiso 1 1 calc R
O7 O 0.3572(3) -0.0165(3) 0.1758(2) 0.0666(7) Uani 1 1 d .
O8 O 0.1702(3) -0.0987(3) 0.2001(2) 0.0661(7) Uani 1 1 d .
O9 O 0.1323(3) -0.2612(3) 0.3804(3) 0.0718(7) Uani 1 1 d .
H9O H 0.1160 -0.2138 0.3176 0.108 Uiso 1 1 calc R
N1 N 0.2948(3) 0.1991(3) -0.0423(2) 0.0446(6) Uani 1 1 d .
N2 N 0.7018(3) 0.2012(3) 0.1417(3) 0.0496(7) Uani 1 1 d .
N3 N 0.4458(3) -0.1577(3) 0.3806(2) 0.0481(6) Uani 1 1 d .
H3N H 0.4889 -0.1029 0.3397 0.058 Uiso 1 1 calc R
C1 C 0.3472(3) 0.2666(3) 0.2077(3) 0.0435(7) Uani 1 1 d .
C2 C 0.3348(4) 0.3918(4) 0.1802(4) 0.0654(10) Uani 1 1 d .
H2 H 0.3885 0.4226 0.1101 0.078 Uiso 1 1 calc R
C3 C 0.2435(5) 0.4731(4) 0.2552(4) 0.0829(13) Uani 1 1 d .
H3 H 0.2362 0.5578 0.2356 0.099 Uiso 1 1 calc R
C4 C 0.1641(4) 0.4282(4) 0.3580(4) 0.0729(11) Uani 1 1 d .
H4 H 0.1016 0.4830 0.4078 0.087 Uiso 1 1 calc R
C5 C 0.1758(4) 0.3038(4) 0.3882(3) 0.0625(10) Uani 1 1 d .
H5 H 0.1220 0.2737 0.4587 0.075 Uiso 1 1 calc R
C6 C 0.2681(4) 0.2222(4) 0.3134(3) 0.0531(8) Uani 1 1 d .
H6 H 0.2769 0.1373 0.3345 0.064 Uiso 1 1 calc R
C7 C 0.1882(4) 0.1451(3) -0.0343(3) 0.0488(8) Uani 1 1 d .
H7 H 0.1756 0.0831 0.0304 0.059 Uiso 1 1 calc R
C8 C 0.0951(4) 0.1785(4) -0.1200(3) 0.0594(9) Uani 1 1 d .
H8 H 0.0226 0.1385 -0.1135 0.071 Uiso 1 1 calc R
C9 C 0.1119(4) 0.2711(4) -0.2135(4) 0.0645(10) Uani 1 1 d .
H9 H 0.0497 0.2955 -0.2710 0.077 Uiso 1 1 calc R
C10 C 0.2215(4) 0.3286(3) -0.2229(3) 0.0550(9) Uani 1 1 d .
C11 C 0.3119(4) 0.2901(3) -0.1349(3) 0.0444(7) Uani 1 1 d .
C12 C 0.4333(4) 0.3475(3) -0.1418(3) 0.0508(8) Uani 1 1 d .
C13 C 0.7504(4) 0.2962(4) 0.0803(4) 0.0613(10) Uani 1 1 d .
H13 H 0.7081 0.3426 0.0137 0.074 Uiso 1 1 calc R
C14 C 0.8632(5) 0.3286(5) 0.1124(4) 0.0769(12) Uani 1 1 d .
H14 H 0.8951 0.3964 0.0686 0.092 Uiso 1 1 calc R
C15 C 0.9257(4) 0.2601(5) 0.2083(4) 0.0775(13) Uani 1 1 d .
H15 H 1.0012 0.2809 0.2307 0.093 Uiso 1 1 calc R
C16 C 0.8782(4) 0.1598(4) 0.2729(4) 0.0637(10) Uani 1 1 d .
C17 C 0.7621(4) 0.1327(3) 0.2383(3) 0.0497(8) Uani 1 1 d .
C18 C 0.6992(4) 0.0302(4) 0.3078(3) 0.0533(9) Uani 1 1 d .
C19 C 0.5006(4) -0.2288(4) 0.4765(3) 0.0603(9) Uani 1 1 d .
H19 H 0.5835 -0.2194 0.4984 0.072 Uiso 1 1 calc R
C20 C 0.4324(5) -0.3163(4) 0.5426(4) 0.0698(11) Uani 1 1 d .
H20 H 0.4698 -0.3673 0.6096 0.084 Uiso 1 1 calc R
C21 C 0.3109(5) -0.3288(4) 0.5109(4) 0.0654(10) Uani 1 1 d .
H21 H 0.2657 -0.3887 0.5558 0.078 Uiso 1 1 calc R
C22 C 0.2539(4) -0.2523(3) 0.4115(3) 0.0528(8) Uani 1 1 d .
C23 C 0.3267(4) -0.1669(3) 0.3443(3) 0.0438(7) Uani 1 1 d .
C24 C 0.2800(4) -0.0860(3) 0.2312(3) 0.0477(8) Uani 1 1 d .

loop_
_atom_site_aniso_label
_atom_site_aniso_U_11
_atom_site_aniso_U_22
_atom_site_aniso_U_33
_atom_site_aniso_U_23
_atom_site_aniso_U_13
_atom_site_aniso_U_12
Bi 0.04623(8) 0.04533(8) 0.04156(8) -0.00258(5) -0.01427(5) -0.01553(5)
O1 0.0555(14) 0.0583(14) 0.0512(13) 0.0024(11) -0.0153(11) -0.0261(11)
O2 0.0866(19) 0.0694(18) 0.0648(17) 0.0216(14) -0.0207(15) -0.0407(16)
O3 0.101(2) 0.082(2) 0.0682(18) 0.0320(16) -0.0409(17) -0.0332(18)
O4 0.0568(15) 0.0623(16) 0.0591(15) 0.0069(12) -0.0282(12) -0.0229(12)
O5 0.084(2) 0.088(2) 0.0669(18) 0.0054(16) -0.0426(16) -0.0210(17)
O6 0.0651(18) 0.114(3) 0.084(2) -0.0198(18) -0.0365(17) -0.0230(17)
O7 0.0829(18) 0.0745(18) 0.0560(15) 0.0183(13) -0.0346(14) -0.0449(15)
O8 0.0762(17) 0.0707(17) 0.0659(16) 0.0065(13) -0.0365(14) -0.0360(14)
O9 0.0809(19) 0.074(2) 0.0723(19) 0.0079(14) -0.0227(15) -0.0437(16)
N1 0.0467(15) 0.0483(16) 0.0398(14) -0.0002(12) -0.0126(12) -0.0152(12)
N2 0.0436(15) 0.0563(18) 0.0526(16) -0.0095(14) -0.0112(13) -0.0157(13)
N3 0.0543(16) 0.0490(16) 0.0430(15) -0.0016(12) -0.0156(13) -0.0155(13)
C1 0.0382(16) 0.055(2) 0.0412(17) -0.0076(14) -0.0115(13) -0.0141(14)
C2 0.071(3) 0.054(2) 0.062(2) -0.0049(18) 0.0050(19) -0.0162(19)
C3 0.090(3) 0.064(3) 0.082(3) -0.015(2) 0.005(3) -0.012(2)
C4 0.058(2) 0.082(3) 0.071(3) -0.027(2) 0.001(2) -0.005(2)
C5 0.051(2) 0.088(3) 0.048(2) -0.007(2) -0.0069(16) -0.022(2)
C6 0.052(2) 0.063(2) 0.0487(19) -0.0034(17) -0.0156(16) -0.0201(17)
C7 0.0477(18) 0.0509(19) 0.0503(19) -0.0010(15) -0.0160(15) -0.0163(15)
C8 0.052(2) 0.065(2) 0.067(2) -0.0049(19) -0.0268(18) -0.0166(18)
C9 0.064(2) 0.067(2) 0.064(2) 0.0031(19) -0.036(2) -0.012(2)
C10 0.064(2) 0.051(2) 0.0472(19) 0.0044(16) -0.0207(17) -0.0118(17)
C11 0.0501(18) 0.0410(17) 0.0400(17) -0.0011(14) -0.0120(14) -0.0095(14)
C12 0.054(2) 0.0448(19) 0.051(2) -0.0035(16) -0.0075(16) -0.0128(16)
C13 0.046(2) 0.071(3) 0.073(3) -0.011(2) -0.0105(18) -0.0239(18)
C14 0.066(3) 0.093(3) 0.087(3) -0.014(3) -0.014(2) -0.042(2)
C15 0.055(2) 0.104(4) 0.090(3) -0.029(3) -0.015(2) -0.035(2)
C16 0.049(2) 0.084(3) 0.068(2) -0.029(2) -0.0167(18) -0.014(2)
C17 0.0404(17) 0.061(2) 0.0521(19) -0.0192(17) -0.0094(15) -0.0122(15)
C18 0.0494(19) 0.059(2) 0.052(2) -0.0125(17) -0.0194(16) -0.0061(16)
C19 0.068(2) 0.064(2) 0.050(2) 0.0001(18) -0.0266(18) -0.0148(19)
C20 0.085(3) 0.063(3) 0.050(2) 0.0115(19) -0.022(2) -0.011(2)
C21 0.078(3) 0.055(2) 0.057(2) 0.0131(18) -0.015(2) -0.022(2)
C22 0.063(2) 0.046(2) 0.049(2) -0.0041(16) -0.0094(17) -0.0179(17)
C23 0.0512(18) 0.0384(17) 0.0426(17) -0.0054(14) -0.0142(14) -0.0094(14)
C24 0.059(2) 0.0437(18) 0.0436(18) -0.0025(14) -0.0136(15) -0.0177(16)

loop_
_atom_type_symbol
_atom_type_description
_atom_type_scat_dispersion_real
_atom_type_scat_dispersion_imag
_atom_type_scat_source
C C 0.0033 0.0016 'International Tables Vol C Tables 4.2.6.8 and 6.1.1.4'
H H 0.0000 0.0000 'International Tables Vol C Tables 4.2.6.8 and 6.1.1.4'
N N 0.0061 0.0033 'International Tables Vol C Tables 4.2.6.8 and 6.1.1.4'
O O 0.0106 0.0060 'International Tables Vol C Tables 4.2.6.8 and 6.1.1.4'
Bi Bi -4.1077 10.2566 'International Tables Vol C Tables 4.2.6.8 and 6.1.1.4'

loop_
_geom_angle_atom_site_label_1
_geom_angle_atom_site_label_2
_geom_angle_atom_site_label_3
_geom_angle
C1 Bi O1 88.72(10)
C1 Bi O4 85.48(10)
O1 Bi O4 144.10(8)
C1 Bi O7 88.74(11)
O1 Bi O7 144.45(8)
O4 Bi O7 70.88(8)
C1 Bi N2 85.89(10)
O1 Bi N2 78.58(9)
O4 Bi N2 65.69(9)
O7 Bi N2 136.51(9)
C1 Bi N1 86.88(10)
O1 Bi N1 67.49(8)
O4 Bi N1 147.06(9)
O7 Bi N1 76.97(8)
N2 Bi N1 145.42(9)
C12 O1 Bi 123.2(2)
C10 O3 H3O 109.5
C18 O4 Bi 123.0(2)
C16 O6 H6O 109.5
C24 O7 Bi 172.7(3)
C22 O9 H9O 109.5
C7 N1 C11 119.1(3)
C7 N1 Bi 128.1(2)
C11 N1 Bi 112.4(2)
C13 N2 C17 119.8(3)
C13 N2 Bi 123.3(2)
C17 N2 Bi 116.9(2)
C19 N3 C23 123.5(3)
C19 N3 H3N 118.3
C23 N3 H3N 118.3
C2 C1 C6 118.6(3)
C2 C1 Bi 120.2(2)
C6 C1 Bi 121.1(3)
C1 C2 C3 121.0(4)
C1 C2 H2 119.5
C3 C2 H2 119.5
C4 C3 C2 119.7(4)
C4 C3 H3 120.2
C2 C3 H3 120.2
C3 C4 C5 120.5(4)
C3 C4 H4 119.7
C5 C4 H4 119.7
C4 C5 C6 119.8(4)
C4 C5 H5 120.1
C6 C5 H5 120.1
C1 C6 C5 120.4(4)
C1 C6 H6 119.8
C5 C6 H6 119.8
N1 C7 C8 122.0(3)
N1 C7 H7 119.0
C8 C7 H7 119.0
C9 C8 C7 118.8(4)
C9 C8 H8 120.6
C7 C8 H8 120.6
C8 C9 C10 119.9(3)
C8 C9 H9 120.0
C10 C9 H9 120.0
O3 C10 C9 119.8(3)
O3 C10 C11 121.8(4)
C9 C10 C11 118.4(3)
N1 C11 C10 121.7(3)
N1 C11 C12 117.7(3)
C10 C11 C12 120.6(3)
O2 C12 O1 123.6(3)
O2 C12 C11 117.9(3)
O1 C12 C11 118.5(3)
N2 C13 C14 121.8(4)
N2 C13 H13 119.1
C14 C13 H13 119.1
C15 C14 C13 119.1(4)
C15 C14 H14 120.5
C13 C14 H14 120.5
C14 C15 C16 120.3(4)
C14 C15 H15 119.9
C16 C15 H15 119.9
O6 C16 C15 120.1(4)
O6 C16 C17 121.4(4)
C15 C16 C17 118.4(4)
N2 C17 C16 120.6(4)
N2 C17 C18 117.9(3)
C16 C17 C18 121.5(3)
O5 C18 O4 124.5(4)
O5 C18 C17 119.1(3)
O4 C18 C17 116.4(3)
N3 C19 C20 118.7(4)
N3 C19 H19 120.7
C20 C19 H19 120.7
C21 C20 C19 120.4(4)
C21 C20 H20 119.8
C19 C20 H20 119.8
C20 C21 C22 120.1(4)
C20 C21 H21 120.0
C22 C21 H21 120.0
O9 C22 C23 120.5(3)
O9 C22 C21 121.0(3)
C23 C22 C21 118.5(4)
N3 C23 C22 118.8(3)
N3 C23 C24 118.5(3)
C22 C23 C24 122.6(3)
O7 C24 O8 126.6(3)
O7 C24 C23 116.9(3)
O8 C24 C23 116.4(3)

loop_
_geom_bond_atom_site_label_1
_geom_bond_atom_site_label_2
_geom_bond_distance
Bi C1 2.233(3)
Bi O1 2.323(2)
Bi O4 2.442(2)
Bi O7 2.478(2)
Bi N2 2.513(3)
Bi N1 2.568(3)
O1 C12 1.274(4)
O2 C12 1.239(4)
O3 C10 1.339(5)
O3 H3O 0.8200
O4 C18 1.276(4)
O5 C18 1.238(4)
O6 C16 1.341(5)
O6 H6O 0.8200
O7 C24 1.242(4)
O8 C24 1.245(4)
O9 C22 1.336(5)
O9 H9O 0.8200
N1 C7 1.332(4)
N1 C11 1.346(4)
N2 C13 1.321(5)
N2 C17 1.349(4)
N3 C19 1.329(4)
N3 C23 1.344(4)
N3 H3N 0.8600
C1 C2 1.370(5)
C1 C6 1.385(5)
C2 C3 1.384(6)
C2 H2 0.9300
C3 C4 1.364(6)
C3 H3 0.9300
C4 C5 1.365(6)
C4 H4 0.9300
C5 C6 1.387(5)
C5 H5 0.9300
C6 H6 0.9300
C7 C8 1.391(5)
C7 H7 0.9300
C8 C9 1.363(5)
C8 H8 0.9300
C9 C10 1.382(5)
C9 H9 0.9300
C10 C11 1.391(5)
C11 C12 1.490(5)
C13 C14 1.391(5)
C13 H13 0.9300
C14 C15 1.351(6)
C14 H14 0.9300
C15 C16 1.376(6)
C15 H15 0.9300
C16 C17 1.402(5)
C17 C18 1.489(5)
C19 C20 1.372(6)
C19 H19 0.9300
C20 C21 1.356(6)
C20 H20 0.9300
C21 C22 1.390(5)
C21 H21 0.9300
C22 C23 1.385(5)
C23 C24 1.498(4)

loop_
_geom_hbond_atom_site_label_D
_geom_hbond_atom_site_label_H
_geom_hbond_atom_site_label_A
_geom_hbond_distance_DH
_geom_hbond_distance_HA
_geom_hbond_distance_DA
_geom_hbond_angle_DHA
O9 H9O O8 0.82 1.79 2.524(4) 147.8
O6 H6O O5 0.82 1.85 2.571(5) 145.6
O3 H3O O2 0.82 1.79 2.514(4) 146.9
N3 H3N O4 0.86 1.86 2.717(4) 172.3
